data_4515776
loop_
_publ_author_name
'Struble, Thomas J.'
'Lankswert, Hannah M.'
'Pink, Maren'
'Johnston, Jeffrey N.'

_publ_section_title
;
 Enantioselective Organocatalytic Amine-Isocyanate Capture-Cyclization:
 Regioselective Alkene Iodoamination for the Synthesis of Chiral Cyclic
 Ureas.
;
_journal_issue 12
_journal_name_full 'ACS catalysis'
_journal_page_first 11926
_journal_page_last 11931
_journal_paper_doi 10.1021/acscatal.8b03708
_journal_volume 8
_journal_year 2018
_chemical_absolute_configuration ad
_chemical_formula_moiety 'C24 H22 Br I N2 O4 S'
_chemical_formula_sum 'C24 H22 Br I N2 O4 S'
_chemical_formula_weight 641.30
_space_group_crystal_system orthorhombic
_space_group_IT_number 19
_space_group_name_Hall 'P 2ac 2ab'
_space_group_name_H-M_alt 'P 21 21 21'
_atom_sites_solution_hydrogens geom
_audit_creation_method SHELXL-2014/7
_cell_angle_alpha 90
_cell_angle_beta 90
_cell_angle_gamma 90
_cell_formula_units_Z 4
_cell_length_a 7.4546(12)
_cell_length_b 13.367(2)
_cell_length_c 24.063(4)
_cell_measurement_reflns_used 9880
_cell_measurement_temperature 150(2)
_cell_measurement_theta_max 27.51
_cell_measurement_theta_min 2.86
_cell_volume 2397.8(7)
_computing_cell_refinement 'APEX II v2014.11-0 (Bruker, 2014)'
_computing_data_collection 'APEX II v2014.11-0 (Bruker, 2014)'
_computing_data_reduction 'APEX II v2014.11-0 (Bruker, 2014)'
_computing_molecular_graphics 'SHELXTL (Bruker, 2013)'
_computing_publication_material 'SHELXTL (Bruker, 2013)'
_computing_structure_refinement 'SHELXL-2014/7 (Sheldrick, 2014)'
_computing_structure_solution 'SHELX (Bruker, 2014)'
_diffrn_ambient_temperature 150(2)
_diffrn_detector 'CCD area detector'
_diffrn_detector_area_resol_mean 83.33
_diffrn_detector_type 'Bruker APEXII'
_diffrn_measured_fraction_theta_full 0.996
_diffrn_measured_fraction_theta_max 0.996
_diffrn_measurement_details '0.50 degree frames measured for 10 seconds each'
_diffrn_measurement_device 'APEX Kappa Duo'
_diffrn_measurement_device_type Kappa
_diffrn_measurement_method 'omega and phi scans'
_diffrn_radiation_monochromator graphite
_diffrn_radiation_type MoK\a
_diffrn_radiation_wavelength 0.71073
_diffrn_reflns_av_R_equivalents 0.0377
_diffrn_reflns_av_unetI/netI 0.0414
_diffrn_reflns_Laue_measured_fraction_full 0.996
_diffrn_reflns_Laue_measured_fraction_max 0.996
_diffrn_reflns_limit_h_max 9
_diffrn_reflns_limit_h_min -9
_diffrn_reflns_limit_k_max 16
_diffrn_reflns_limit_k_min -17
_diffrn_reflns_limit_l_max 31
_diffrn_reflns_limit_l_min -31
_diffrn_reflns_number 22668
_diffrn_reflns_point_group_measured_fraction_full 0.995
_diffrn_reflns_point_group_measured_fraction_max 0.994
_diffrn_reflns_theta_full 25.242
_diffrn_reflns_theta_max 27.529
_diffrn_reflns_theta_min 1.743
_diffrn_source 'sealed tube'
_exptl_absorpt_coefficient_mu 3.123
_exptl_absorpt_correction_T_max 0.7456
_exptl_absorpt_correction_T_min 0.5118
_exptl_absorpt_correction_type multi-scan
_exptl_absorpt_process_details 'SADABS, G. Sheldrick; 2014'
_exptl_crystal_colour colorless
_exptl_crystal_density_diffrn 1.777
_exptl_crystal_description plate
_exptl_crystal_F_000 1264
_exptl_crystal_size_max 0.310
_exptl_crystal_size_mid 0.210
_exptl_crystal_size_min 0.050
_refine_diff_density_max 1.041
_refine_diff_density_min -0.496
_refine_diff_density_rms 0.078
_refine_ls_abs_structure_details
;
 Flack x determined using 2015 quotients [(I+)-(I-)]/[(I+)+(I-)]
 (Parsons, Flack and Wagner, Acta Cryst. B69 (2013) 249-259).
;
_refine_ls_abs_structure_Flack 0.027(5)
_refine_ls_extinction_method none
_refine_ls_goodness_of_fit_ref 1.050
_refine_ls_hydrogen_treatment constr
_refine_ls_matrix_type full
_refine_ls_number_parameters 300
_refine_ls_number_reflns 5492
_refine_ls_number_restraints 0
_refine_ls_restrained_S_all 1.050
_refine_ls_R_factor_all 0.0322
_refine_ls_R_factor_gt 0.0284
_refine_ls_shift/su_max 0.001
_refine_ls_shift/su_mean 0.000
_refine_ls_structure_factor_coef Fsqd
_refine_ls_weighting_details 'w=1/[\s^2^(Fo^2^)+(0.0344P)^2^+0.0995P] where P=(Fo^2^+2Fc^2^)/3'
_refine_ls_weighting_scheme calc
_refine_ls_wR_factor_gt 0.0682
_refine_ls_wR_factor_ref 0.0694
_reflns_Friedel_coverage 0.754
_reflns_Friedel_fraction_full 0.993
_reflns_Friedel_fraction_max 0.992
_reflns_number_gt 5092
_reflns_number_total 5492
_reflns_threshold_expression 'I > 2\s(I)'
_cod_data_source_file cs8b03708_si_003.cif
_cod_data_source_block 16055
_cod_original_cell_volume 2397.7(7)
_cod_database_code 4515776
_shelx_shelxl_version_number 2014/7
_shelx_space_group_comment
;
The symmetry employed for this shelxl refinement is uniquely defined
by the following loop, which should always be used as a source of
symmetry information in preference to the above space-group names.
They are only intended as comments.
;
_shelx_estimated_absorpt_t_min 0.444
_shelx_estimated_absorpt_t_max 0.859

loop_
_space_group_symop_operation_xyz
'x, y, z'
'x+1/2, -y+1/2, -z'
'-x, y+1/2, -z+1/2'
'-x+1/2, -y, z+1/2'

loop_
_atom_site_label
_atom_site_type_symbol
_atom_site_fract_x
_atom_site_fract_y
_atom_site_fract_z
_atom_site_U_iso_or_equiv
_atom_site_adp_type
_atom_site_occupancy
_atom_site_site_symmetry_order
_atom_site_calc_flag
_atom_site_refinement_flags_posn
_atom_site_refinement_flags_adp
I1 I 0.52131(4) 1.08784(3) 0.10151(2) 0.03677(10) Uani 1 1 d . .
Br1 Br 0.19551(6) 0.96810(4) 0.45919(2) 0.03391(13) Uani 1 1 d . .
S1 S 0.79889(13) 0.98668(8) 0.24071(4) 0.0195(2) Uani 1 1 d . .
O1 O 0.7392(4) 1.0809(2) 0.26170(12) 0.0260(6) Uani 1 1 d . .
O2 O 0.9481(4) 0.9833(2) 0.20332(12) 0.0261(7) Uani 1 1 d . .
O3 O 0.7701(4) 0.8051(2) 0.16733(12) 0.0226(6) Uani 1 1 d . .
O4 O 0.3484(4) 0.5621(2) -0.01758(12) 0.0280(7) Uani 1 1 d . .
N1 N 0.6209(4) 0.9391(3) 0.20762(14) 0.0203(8) Uani 1 1 d . .
N2 N 0.4667(4) 0.8330(3) 0.15498(14) 0.0222(7) Uani 1 1 d . .
C1 C 0.4347(5) 0.9790(4) 0.21134(16) 0.0206(9) Uani 1 1 d . .
C2 C 0.6346(5) 0.8526(3) 0.17469(16) 0.0181(8) Uani 1 1 d . .
C3 C 0.3299(5) 0.8999(4) 0.17659(18) 0.0280(10) Uani 1 1 d . .
H3A H 0.2438 0.8630 0.2003 0.034 Uiso 1 1 calc R U
H3B H 0.2633 0.9324 0.1459 0.034 Uiso 1 1 calc R U
C4 C 0.4186(6) 1.0830(4) 0.18523(17) 0.0254(9) Uani 1 1 d . .
H4A H 0.4853 1.1316 0.2084 0.030 Uiso 1 1 calc R U
H4B H 0.2909 1.1033 0.1850 0.030 Uiso 1 1 calc R U
C5 C 0.3703(5) 0.9790(3) 0.27212(17) 0.0212(9) Uani 1 1 d . .
C6 C 0.3793(5) 0.8906(4) 0.30223(19) 0.0246(9) Uani 1 1 d . .
H6 H 0.4209 0.8315 0.2845 0.030 Uiso 1 1 calc R U
C7 C 0.3285(6) 0.8866(4) 0.3581(2) 0.0282(10) Uani 1 1 d . .
H7 H 0.3379 0.8259 0.3784 0.034 Uiso 1 1 calc R U
C8 C 0.2644(5) 0.9723(4) 0.38314(16) 0.0227(9) Uani 1 1 d . .
C9 C 0.2512(6) 1.0618(4) 0.35424(18) 0.0254(10) Uani 1 1 d . .
H9 H 0.2067 1.1204 0.3719 0.031 Uiso 1 1 calc R U
C10 C 0.3046(6) 1.0639(3) 0.29872(17) 0.0230(9) Uani 1 1 d . .
H10 H 0.2960 1.1247 0.2785 0.028 Uiso 1 1 calc R U
C11 C 0.8389(5) 0.9048(3) 0.29651(17) 0.0225(9) Uani 1 1 d . .
C12 C 0.9310(5) 0.8159(3) 0.28905(19) 0.0254(9) Uani 1 1 d . .
H12 H 0.9728 0.7972 0.2532 0.031 Uiso 1 1 calc R U
C13 C 0.9616(6) 0.7544(4) 0.3345(2) 0.0326(10) Uani 1 1 d . .
H13 H 1.0242 0.6932 0.3295 0.039 Uiso 1 1 calc R U
C14 C 0.9016(6) 0.7810(4) 0.3877(2) 0.0326(11) Uani 1 1 d . .
C15 C 0.8064(6) 0.8691(4) 0.39383(19) 0.0309(10) Uani 1 1 d . .
H15 H 0.7623 0.8871 0.4295 0.037 Uiso 1 1 calc R U
C16 C 0.7739(6) 0.9318(4) 0.34874(18) 0.0277(10) Uani 1 1 d . .
H16 H 0.7084 0.9921 0.3535 0.033 Uiso 1 1 calc R U
C17 C 0.9445(8) 0.7163(4) 0.4379(2) 0.0449(14) Uani 1 1 d . .
H17A H 0.9196 0.7540 0.4720 0.067 Uiso 1 1 calc R U
H17B H 1.0714 0.6974 0.4370 0.067 Uiso 1 1 calc R U
H17C H 0.8700 0.6559 0.4370 0.067 Uiso 1 1 calc R U
C18 C 0.4357(5) 0.7650(3) 0.10986(16) 0.0190(8) Uani 1 1 d . .
C19 C 0.5501(6) 0.7636(4) 0.06522(18) 0.0273(10) Uani 1 1 d . .
H19 H 0.6475 0.8093 0.0639 0.033 Uiso 1 1 calc R U
C20 C 0.5259(6) 0.6965(4) 0.02204(17) 0.0261(9) Uani 1 1 d . .
H20 H 0.6082 0.6952 -0.0081 0.031 Uiso 1 1 calc R U
C21 C 0.3822(6) 0.6315(3) 0.02289(16) 0.0205(8) Uani 1 1 d . .
C22 C 0.2612(6) 0.6354(3) 0.06645(18) 0.0250(9) Uani 1 1 d . .
H22 H 0.1591 0.5928 0.0662 0.030 Uiso 1 1 calc R U
C23 C 0.2876(6) 0.7008(3) 0.11051(16) 0.0238(9) Uani 1 1 d . .
H23 H 0.2058 0.7020 0.1408 0.029 Uiso 1 1 calc R U
C24 C 0.4628(6) 0.5640(4) -0.06534(18) 0.0307(10) Uani 1 1 d . .
H24A H 0.4157 0.5183 -0.0936 0.046 Uiso 1 1 calc R U
H24B H 0.5839 0.5429 -0.0546 0.046 Uiso 1 1 calc R U
H24C H 0.4672 0.6321 -0.0804 0.046 Uiso 1 1 calc R U

loop_
_atom_site_aniso_label
_atom_site_aniso_U_11
_atom_site_aniso_U_22
_atom_site_aniso_U_33
_atom_site_aniso_U_23
_atom_site_aniso_U_13
_atom_site_aniso_U_12
I1 0.04204(17) 0.0479(2) 0.02042(14) 0.00226(14) 0.00358(12) 0.00875(16)
Br1 0.0381(2) 0.0445(3) 0.0191(2) 0.0034(2) -0.00176(18) -0.0125(2)
S1 0.0189(4) 0.0176(5) 0.0220(5) -0.0051(4) -0.0011(4) -0.0030(4)
O1 0.0292(14) 0.0178(15) 0.0311(16) -0.0083(14) -0.0037(12) -0.0013(14)
O2 0.0227(14) 0.0284(18) 0.0272(15) -0.0043(14) 0.0003(12) -0.0074(14)
O3 0.0227(14) 0.0205(15) 0.0246(15) -0.0088(13) 0.0009(11) 0.0021(12)
O4 0.0355(16) 0.0215(17) 0.0269(15) -0.0077(13) -0.0050(13) -0.0032(14)
N1 0.0162(15) 0.022(2) 0.0231(17) -0.0078(15) -0.0035(13) 0.0012(14)
N2 0.0196(15) 0.0244(19) 0.0226(16) -0.0092(15) 0.0012(14) -0.0025(15)
C1 0.0146(17) 0.026(2) 0.021(2) -0.0062(19) -0.0020(14) 0.0034(17)
C2 0.0209(18) 0.016(2) 0.0175(19) -0.0032(17) 0.0012(15) -0.0019(17)
C3 0.0201(19) 0.035(3) 0.029(2) -0.017(2) -0.0002(16) 0.0000(19)
C4 0.029(2) 0.029(2) 0.0186(19) -0.003(2) -0.0011(16) 0.006(2)
C5 0.0156(17) 0.024(2) 0.024(2) -0.0072(19) -0.0026(15) -0.0012(17)
C6 0.0220(19) 0.021(2) 0.031(2) -0.0016(19) 0.0034(17) -0.0005(17)
C7 0.023(2) 0.022(2) 0.039(2) 0.006(2) 0.0015(18) -0.0026(18)
C8 0.0230(18) 0.031(2) 0.0139(18) 0.0016(18) -0.0029(14) -0.0065(18)
C9 0.030(2) 0.025(2) 0.021(2) -0.0038(18) 0.0024(17) -0.0005(19)
C10 0.033(2) 0.018(2) 0.0180(19) 0.0000(17) -0.0003(17) 0.0028(18)
C11 0.0185(17) 0.021(2) 0.028(2) -0.004(2) -0.0057(15) -0.0048(18)
C12 0.0210(19) 0.024(2) 0.031(2) -0.005(2) -0.0021(17) -0.0052(18)
C13 0.024(2) 0.024(2) 0.050(3) 0.001(2) -0.008(2) -0.002(2)
C14 0.029(2) 0.031(3) 0.038(3) 0.009(2) -0.0073(19) -0.012(2)
C15 0.029(2) 0.038(3) 0.026(2) 0.001(2) -0.0015(19) -0.009(2)
C16 0.024(2) 0.032(3) 0.027(2) -0.005(2) -0.0031(17) -0.0047(19)
C17 0.053(3) 0.036(3) 0.047(3) 0.017(3) -0.010(3) -0.008(3)
C18 0.0246(18) 0.0163(19) 0.0163(19) -0.0034(17) -0.0023(15) -0.0002(16)
C19 0.026(2) 0.024(2) 0.032(2) -0.005(2) 0.0027(18) -0.0094(19)
C20 0.026(2) 0.030(2) 0.0221(19) -0.0068(18) 0.0033(17) -0.004(2)
C21 0.0266(19) 0.017(2) 0.0177(19) -0.0017(17) -0.0067(16) -0.0011(17)
C22 0.030(2) 0.018(2) 0.027(2) -0.0016(18) -0.0034(17) -0.0088(19)
C23 0.0271(19) 0.028(2) 0.017(2) -0.0015(18) -0.0005(16) -0.0076(19)
C24 0.036(2) 0.034(3) 0.022(2) -0.0117(19) -0.0080(18) 0.005(2)

loop_
_atom_type_symbol
_atom_type_description
_atom_type_scat_dispersion_real
_atom_type_scat_dispersion_imag
_atom_type_scat_source
C C 0.0033 0.0016 'International Tables Vol C Tables 4.2.6.8 and 6.1.1.4'
H H 0.0000 0.0000 'International Tables Vol C Tables 4.2.6.8 and 6.1.1.4'
N N 0.0061 0.0033 'International Tables Vol C Tables 4.2.6.8 and 6.1.1.4'
O O 0.0106 0.0060 'International Tables Vol C Tables 4.2.6.8 and 6.1.1.4'
S S 0.1246 0.1234 'International Tables Vol C Tables 4.2.6.8 and 6.1.1.4'
Br Br -0.2901 2.4595 'International Tables Vol C Tables 4.2.6.8 and 6.1.1.4'
I I -0.4742 1.8119 'International Tables Vol C Tables 4.2.6.8 and 6.1.1.4'

loop_
_geom_angle_atom_site_label_1
_geom_angle_atom_site_label_2
_geom_angle_atom_site_label_3
_geom_angle
O1 S1 O2 119.50(19)
O1 S1 N1 104.84(18)
O2 S1 N1 107.76(17)
O1 S1 C11 109.4(2)
O2 S1 C11 109.18(19)
N1 S1 C11 105.18(19)
C21 O4 C24 116.7(3)
C2 N1 C1 113.3(3)
C2 N1 S1 121.6(3)
C1 N1 S1 125.1(3)
C2 N2 C18 122.2(3)
C2 N2 C3 113.7(3)
C18 N2 C3 123.2(3)
N1 C1 C4 111.9(3)
N1 C1 C5 110.4(3)
C4 C1 C5 111.4(3)
N1 C1 C3 101.1(3)
C4 C1 C3 110.9(3)
C5 C1 C3 110.7(3)
O3 C2 N2 128.0(4)
O3 C2 N1 125.2(4)
N2 C2 N1 106.7(3)
N2 C3 C1 104.9(3)
N2 C3 H3A 110.8
C1 C3 H3A 110.8
N2 C3 H3B 110.8
C1 C3 H3B 110.8
H3A C3 H3B 108.8
C1 C4 I1 112.5(3)
C1 C4 H4A 109.1
I1 C4 H4A 109.1
C1 C4 H4B 109.1
I1 C4 H4B 109.1
H4A C4 H4B 107.8
C6 C5 C10 118.1(4)
C6 C5 C1 118.7(4)
C10 C5 C1 123.2(4)
C5 C6 C7 121.4(4)
C5 C6 H6 119.3
C7 C6 H6 119.3
C8 C7 C6 118.8(4)
C8 C7 H7 120.6
C6 C7 H7 120.6
C7 C8 C9 121.4(4)
C7 C8 Br1 119.3(3)
C9 C8 Br1 119.3(3)
C8 C9 C10 118.5(4)
C8 C9 H9 120.8
C10 C9 H9 120.8
C5 C10 C9 121.7(4)
C5 C10 H10 119.2
C9 C10 H10 119.2
C12 C11 C16 120.8(4)
C12 C11 S1 121.3(3)
C16 C11 S1 117.9(4)
C11 C12 C13 119.2(4)
C11 C12 H12 120.4
C13 C12 H12 120.4
C12 C13 C14 121.1(5)
C12 C13 H13 119.4
C14 C13 H13 119.4
C15 C14 C13 118.5(4)
C15 C14 C17 120.5(5)
C13 C14 C17 121.0(5)
C14 C15 C16 121.2(4)
C14 C15 H15 119.4
C16 C15 H15 119.4
C15 C16 C11 119.1(4)
C15 C16 H16 120.5
C11 C16 H16 120.5
C14 C17 H17A 109.5
C14 C17 H17B 109.5
H17A C17 H17B 109.5
C14 C17 H17C 109.5
H17A C17 H17C 109.5
H17B C17 H17C 109.5
C19 C18 C23 119.4(4)
C19 C18 N2 120.1(4)
C23 C18 N2 120.5(4)
C18 C19 C20 121.1(4)
C18 C19 H19 119.5
C20 C19 H19 119.5
C21 C20 C19 119.9(4)
C21 C20 H20 120.1
C19 C20 H20 120.1
O4 C21 C20 124.0(4)
O4 C21 C22 116.4(4)
C20 C21 C22 119.6(4)
C21 C22 C23 120.6(4)
C21 C22 H22 119.7
C23 C22 H22 119.7
C22 C23 C18 119.3(4)
C22 C23 H23 120.3
C18 C23 H23 120.3
O4 C24 H24A 109.5
O4 C24 H24B 109.5
H24A C24 H24B 109.5
O4 C24 H24C 109.5
H24A C24 H24C 109.5
H24B C24 H24C 109.5

loop_
_geom_bond_atom_site_label_1
_geom_bond_atom_site_label_2
_geom_bond_distance
I1 C4 2.156(4)
Br1 C8 1.902(4)
S1 O1 1.428(3)
S1 O2 1.431(3)
S1 N1 1.673(3)
S1 C11 1.758(5)
O3 C2 1.206(5)
O4 C21 1.368(5)
O4 C24 1.431(5)
N1 C2 1.405(5)
N1 C1 1.490(5)
N2 C2 1.364(5)
N2 C18 1.435(5)
N2 C3 1.453(5)
C1 C4 1.530(7)
C1 C5 1.539(5)
C1 C3 1.557(6)
C3 H3A 0.9900
C3 H3B 0.9900
C4 H4A 0.9900
C4 H4B 0.9900
C5 C6 1.388(6)
C5 C10 1.392(6)
C6 C7 1.397(6)
C6 H6 0.9500
C7 C8 1.381(6)
C7 H7 0.9500
C8 C9 1.387(6)
C9 C10 1.394(6)
C9 H9 0.9500
C10 H10 0.9500
C11 C12 1.384(6)
C11 C16 1.394(6)
C12 C13 1.387(7)
C12 H12 0.9500
C13 C14 1.401(7)
C13 H13 0.9500
C14 C15 1.382(7)
C14 C17 1.519(7)
C15 C16 1.392(7)
C15 H15 0.9500
C16 H16 0.9500
C17 H17A 0.9800
C17 H17B 0.9800
C17 H17C 0.9800
C18 C19 1.372(6)
C18 C23 1.398(6)
C19 C20 1.384(6)
C19 H19 0.9500
C20 C21 1.379(6)
C20 H20 0.9500
C21 C22 1.384(6)
C22 C23 1.389(6)
C22 H22 0.9500
C23 H23 0.9500
C24 H24A 0.9800
C24 H24B 0.9800
C24 H24C 0.9800

loop_
_geom_hbond_atom_site_label_D
_geom_hbond_atom_site_label_H
_geom_hbond_atom_site_label_A
_geom_hbond_distance_DH
_geom_hbond_distance_HA
_geom_hbond_distance_DA
_geom_hbond_angle_DHA
_geom_hbond_site_symmetry_A
C4 H4A O1 0.99 2.39 3.016(5) 120.9 .
C9 H9 O3 0.95 2.65 3.297(6) 125.9 3_655
C12 H12 O3 0.95 2.56 3.168(5) 121.8 .
C19 H19 O4 0.95 2.54 3.419(5) 154.4 2_565
C24 H24A I1 0.98 3.27 3.963(5) 129.3 2_465
C24 H24A O2 0.98 2.65 3.382(5) 131.6 2_465
C24 H24B Br1 0.98 3.00 3.828(5) 143.4 3_645

loop_
_geom_torsion_atom_site_label_1
_geom_torsion_atom_site_label_2
_geom_torsion_atom_site_label_3
_geom_torsion_atom_site_label_4
_geom_torsion
O1 S1 N1 C2 171.0(3)
O2 S1 N1 C2 42.7(4)
C11 S1 N1 C2 -73.7(4)
O1 S1 N1 C1 -11.8(4)
O2 S1 N1 C1 -140.1(3)
C11 S1 N1 C1 103.5(4)
C2 N1 C1 C4 -116.0(4)
S1 N1 C1 C4 66.6(4)
C2 N1 C1 C5 119.3(4)
S1 N1 C1 C5 -58.1(5)
C2 N1 C1 C3 2.0(4)
S1 N1 C1 C3 -175.3(3)
C18 N2 C2 O3 -16.8(7)
C3 N2 C2 O3 173.9(4)
C18 N2 C2 N1 165.0(4)
C3 N2 C2 N1 -4.3(5)
C1 N1 C2 O3 -177.1(4)
S1 N1 C2 O3 0.4(6)
C1 N1 C2 N2 1.2(5)
S1 N1 C2 N2 178.7(3)
C2 N2 C3 C1 5.5(5)
C18 N2 C3 C1 -163.7(4)
N1 C1 C3 N2 -4.2(4)
C4 C1 C3 N2 114.6(4)
C5 C1 C3 N2 -121.2(4)
N1 C1 C4 I1 52.7(4)
C5 C1 C4 I1 176.8(2)
C3 C1 C4 I1 -59.4(4)
N1 C1 C5 C6 -53.8(5)
C4 C1 C5 C6 -178.8(4)
C3 C1 C5 C6 57.3(5)
N1 C1 C5 C10 125.6(4)
C4 C1 C5 C10 0.6(5)
C3 C1 C5 C10 -123.3(4)
C10 C5 C6 C7 -1.6(6)
C1 C5 C6 C7 177.9(4)
C5 C6 C7 C8 1.4(6)
C6 C7 C8 C9 -0.6(6)
C6 C7 C8 Br1 -179.8(3)
C7 C8 C9 C10 -0.1(6)
Br1 C8 C9 C10 179.1(3)
C6 C5 C10 C9 0.9(6)
C1 C5 C10 C9 -178.5(4)
C8 C9 C10 C5 -0.1(6)
O1 S1 C11 C12 -167.0(3)
O2 S1 C11 C12 -34.5(4)
N1 S1 C11 C12 80.9(4)
O1 S1 C11 C16 13.4(4)
O2 S1 C11 C16 145.9(3)
N1 S1 C11 C16 -98.7(3)
C16 C11 C12 C13 -1.3(6)
S1 C11 C12 C13 179.1(3)
C11 C12 C13 C14 -0.3(6)
C12 C13 C14 C15 1.8(7)
C12 C13 C14 C17 -176.5(4)
C13 C14 C15 C16 -1.6(7)
C17 C14 C15 C16 176.7(4)
C14 C15 C16 C11 0.0(6)
C12 C11 C16 C15 1.5(6)
S1 C11 C16 C15 -178.9(3)
C2 N2 C18 C19 -39.7(6)
C3 N2 C18 C19 128.6(5)
C2 N2 C18 C23 141.2(4)
C3 N2 C18 C23 -50.5(6)
C23 C18 C19 C20 -3.0(7)
N2 C18 C19 C20 178.0(4)
C18 C19 C20 C21 1.7(7)
C24 O4 C21 C20 -5.2(6)
C24 O4 C21 C22 174.2(4)
C19 C20 C21 O4 -179.3(4)
C19 C20 C21 C22 1.2(7)
O4 C21 C22 C23 177.7(4)
C20 C21 C22 C23 -2.9(7)
C21 C22 C23 C18 1.6(7)
C19 C18 C23 C22 1.3(6)
N2 C18 C23 C22 -179.6(4)
